data_1555795
loop_
_publ_author_name
'Zhu, Huangtianzhi'
'Shi, Bingbing'
'Chen, Kexian'
'Wei, Peifa'
'Xia, Danyu'
'Mondal, Julfikar Hassan'
'Huang, Feihe'

_publ_section_title
;
 Cyclo[4]carbazole, an Iodide Anion Macrocyclic Receptor.
;
_journal_issue 19
_journal_name_full 'Organic letters'
_journal_page_first 5054
_journal_page_last 5057
_journal_paper_doi 10.1021/acs.orglett.6b02500
_journal_volume 18
_journal_year 2016
_chemical_formula_moiety 'C64 H60 N4, 2(C H Cl3)'
_chemical_formula_sum 'C66 H62 Cl6 N4'
_chemical_formula_weight 1123.90
_space_group_crystal_system monoclinic
_space_group_IT_number 14
_space_group_name_Hall '-P 2ybc'
_space_group_name_H-M_alt 'P 1 21/c 1'
_atom_sites_solution_hydrogens geom
_atom_sites_solution_primary direct
_atom_sites_solution_secondary difmap
_audit_creation_date 2016-04-26
_audit_creation_method
;
Olex2 1.2
(compiled 2014.03.20 svn.r2914 for OlexSys, GUI svn.r4816)
;
_cell_angle_alpha 90.00
_cell_angle_beta 101.874(11)
_cell_angle_gamma 90.00
_cell_formula_units_Z 4
_cell_length_a 16.487(2)
_cell_length_b 19.2778(17)
_cell_length_c 18.1092(18)
_cell_measurement_reflns_used 3023
_cell_measurement_temperature 171(4)
_cell_measurement_theta_max 25.6880
_cell_measurement_theta_min 3.3890
_cell_volume 5632.5(10)
_computing_cell_refinement 'CrysAlisPro 1.171.39.3a (Rigaku OD, 2015)'
_computing_data_collection 'CrysAlisPro 1.171.39.3a (Rigaku OD, 2015)'
_computing_data_reduction 'CrysAlisPro 1.171.39.3a (Rigaku OD, 2015)'
_computing_molecular_graphics 'Olex2 (Dolomanov et al., 2009)'
_computing_publication_material 'Olex2 (Dolomanov et al., 2009)'
_computing_structure_refinement 'ShelXL (Sheldrick, 2008)'
_computing_structure_solution 'SHELXS-97 (Sheldrick, 1990)'
_diffrn_ambient_environment N~2~
_diffrn_ambient_temperature 171(4)
_diffrn_detector 'CCD plate'
_diffrn_detector_area_resol_mean 10.3592
_diffrn_detector_type Atlas
_diffrn_measured_fraction_theta_full 0.994
_diffrn_measured_fraction_theta_max 0.994
_diffrn_measurement_device 'four-circle diffractometer'
_diffrn_measurement_device_type 'Xcalibur, Atlas, Gemini ultra'
_diffrn_measurement_method '\w scans'
_diffrn_orient_matrix_type 'CrysAlisPro convention (1999,Acta A55,543-557)'
_diffrn_orient_matrix_UB_11 0.0206958000
_diffrn_orient_matrix_UB_12 0.0300040000
_diffrn_orient_matrix_UB_13 0.0170341000
_diffrn_orient_matrix_UB_21 -0.0304320000
_diffrn_orient_matrix_UB_22 0.0038979000
_diffrn_orient_matrix_UB_23 0.0222690000
_diffrn_orient_matrix_UB_31 0.0240009000
_diffrn_orient_matrix_UB_32 -0.0209387000
_diffrn_orient_matrix_UB_33 0.0285857000
_diffrn_radiation_monochromator graphite
_diffrn_radiation_probe x-ray
_diffrn_radiation_type MoK\a
_diffrn_radiation_wavelength 0.71073
_diffrn_reflns_av_R_equivalents 0.0000
_diffrn_reflns_av_unetI/netI 0.1119
_diffrn_reflns_limit_h_max 19
_diffrn_reflns_limit_h_min -20
_diffrn_reflns_limit_k_max 24
_diffrn_reflns_limit_k_min -24
_diffrn_reflns_limit_l_max 22
_diffrn_reflns_limit_l_min -22
_diffrn_reflns_number 16205
_diffrn_reflns_theta_full 26.37
_diffrn_reflns_theta_max 26.37
_diffrn_reflns_theta_min 2.82
_diffrn_source 'fine-focus sealed X-ray tube'
_diffrn_source_type 'Enhance (Mo) X-ray Source'
_exptl_absorpt_coefficient_mu 0.351
_exptl_absorpt_correction_T_max 1.00000
_exptl_absorpt_correction_T_min 0.57781
_exptl_absorpt_correction_type multi-scan
_exptl_absorpt_process_details
;
CrysAlisPro 1.171.39.3a (Rigaku Oxford Diffraction, 2015)
Empirical absorption correction using spherical harmonics,
 implemented in SCALE3 ABSPACK scaling algorithm.
;
_exptl_crystal_colour green
_exptl_crystal_colour_primary green
_exptl_crystal_density_diffrn 1.325
_exptl_crystal_density_method 'not measured'
_exptl_crystal_description block
_exptl_crystal_F_000 2352
_exptl_crystal_size_max 0.48
_exptl_crystal_size_mid 0.4
_exptl_crystal_size_min 0.3
_refine_diff_density_max 1.258
_refine_diff_density_min -0.655
_refine_diff_density_rms 0.095
_refine_ls_extinction_method none
_refine_ls_goodness_of_fit_ref 0.961
_refine_ls_hydrogen_treatment constr
_refine_ls_matrix_type full
_refine_ls_number_parameters 690
_refine_ls_number_reflns 16193
_refine_ls_number_restraints 0
_refine_ls_restrained_S_all 0.961
_refine_ls_R_factor_all 0.1701
_refine_ls_R_factor_gt 0.1013
_refine_ls_shift/su_max 0.001
_refine_ls_shift/su_mean 0.000
_refine_ls_structure_factor_coef Fsqd
_refine_ls_weighting_details 'calc w=1/[\s^2^(Fo^2^)+(0.1961P)^2^+0.0000P] where P=(Fo^2^+2Fc^2^)/3'
_refine_ls_weighting_scheme calc
_refine_ls_wR_factor_gt 0.2657
_refine_ls_wR_factor_ref 0.3038
_reflns_number_gt 8228
_reflns_number_total 16193
_reflns_threshold_expression >2sigma(I)
_cod_data_source_file ol6b02500_si_003.cif
_cod_data_source_block t2_s3_075_twin1_hklf4
_cod_original_cell_volume 5632.7(10)
_cod_database_code 1555795
_chemical_oxdiff_formula 'c10 h10 o10 n2 p1 f6'
_olex2_refinement_description
;
1. Fixed Uiso
 At 1.2 times of:
  All C(H) groups, All C(H,H) groups
 At 1.5 times of:
  All C(H,H,H) groups
2.a Ternary CH refined with riding coordinates:
 C65(H65), C66(H66)
2.b Secondary CH2 refined with riding coordinates:
 C13(H13A,H13B), C14(H14A,H14B), C15(H15A,H15B), C29(H29A,H29B), C30(H30A,
 H30B), C31(H31A,H31B), C45(H45A,H45B), C46(H46A,H46B), C47(H47A,H47B),
 C61(H61A,H61B), C62(H62A,H62B), C63(H63A,H63B)
2.c Aromatic/amide H refined with riding coordinates:
 C1(H1), C2(H2), C4(H4), C9(H9), C11(H11), C12(H12), C17(H17), C18(H18),
 C20(H20), C25(H25), C27(H27), C28(H28), C33(H33), C34(H34), C36(H36), C41(H41),
  C43(H43), C44(H44), C49(H49), C50(H50), C52(H52), C57(H57), C59(H59), C60(H60)
2.d Idealised Me refined as rotating group:
 C16(H16A,H16B,H16C), C32(H32A,H32B,H32C), C48(H48A,H48B,H48C), C64(H64A,H64B,
 H64C)
;
_oxdiff_exptl_absorpt_empirical_details
;
Empirical correction (ABSPACK) includes:
- Absorption correction using spherical harmonics
- Frame scaling
;
_oxdiff_exptl_absorpt_empirical_full_max 1.324
_oxdiff_exptl_absorpt_empirical_full_min 0.705
_oxdiff_twin_integration_method simultaneous
_oxdiff_twin_items 2
_twin_special_details
;
Component 2 rotated by -179.6939\% 
 around [0.98 -0.00 -0.22] (reciprocal) or [1.00 -0.00 -0.00] (direct)
;

loop_
_space_group_symop_id
_space_group_symop_operation_xyz
1 'x, y, z'
2 '-x, y+1/2, -z+1/2'
3 '-x, -y, -z'
4 'x, -y-1/2, z-1/2'

loop_
_atom_site_label
_atom_site_type_symbol
_atom_site_fract_x
_atom_site_fract_y
_atom_site_fract_z
_atom_site_U_iso_or_equiv
_atom_site_adp_type
_atom_site_occupancy
_atom_site_calc_flag
_atom_site_refinement_flags_posn
N1 N 0.3327(3) 0.5803(2) 0.3128(2) 0.0356(10) Uani 1 d .
N2 N 0.3840(3) 0.1790(2) 0.6520(3) 0.0470(12) Uani 1 d .
N3 N 0.9827(3) 0.2468(2) 0.7539(2) 0.0367(10) Uani 1 d .
N4 N 0.9161(3) 0.51133(19) 0.2831(2) 0.0353(10) Uani 1 d .
C1 C 0.4488(3) 0.6188(3) 0.2505(3) 0.0377(12) Uani 1 d .
H1 H 0.4175 0.6535 0.2199 0.045 Uiso 1 calc R
C2 C 0.5291(3) 0.6083(2) 0.2486(3) 0.0398(12) Uani 1 d .
H2 H 0.5533 0.6361 0.2156 0.048 Uiso 1 calc R
C3 C 0.5792(3) 0.5579(2) 0.2931(3) 0.0334(11) Uani 1 d .
C4 C 0.5425(3) 0.5180(2) 0.3409(3) 0.0303(11) Uani 1 d .
H4 H 0.5740 0.4835 0.3715 0.036 Uiso 1 calc R
C5 C 0.4590(3) 0.5283(2) 0.3445(3) 0.0317(11) Uani 1 d .
C6 C 0.4125(3) 0.5780(2) 0.2985(3) 0.0342(11) Uani 1 d .
C7 C 0.3264(3) 0.5301(2) 0.3663(3) 0.0357(12) Uani 1 d .
C8 C 0.4044(3) 0.4964(2) 0.3881(3) 0.0302(11) Uani 1 d .
C9 C 0.4125(3) 0.4430(2) 0.4416(2) 0.0287(10) Uani 1 d .
H9 H 0.4646 0.4206 0.4572 0.034 Uiso 1 calc R
C10 C 0.3459(3) 0.4223(2) 0.4721(2) 0.0287(10) Uani 1 d .
C11 C 0.2705(3) 0.4588(2) 0.4506(3) 0.0350(12) Uani 1 d .
H11 H 0.2256 0.4463 0.4734 0.042 Uiso 1 calc R
C12 C 0.2587(3) 0.5110(2) 0.3988(3) 0.0380(12) Uani 1 d .
H12 H 0.2067 0.5338 0.3850 0.046 Uiso 1 calc R
C13 C 0.2615(4) 0.6146(3) 0.2634(3) 0.0476(14) Uani 1 d .
H13A H 0.2769 0.6626 0.2524 0.057 Uiso 1 calc R
H13B H 0.2144 0.6170 0.2895 0.057 Uiso 1 calc R
C14 C 0.2357(4) 0.5742(3) 0.1895(4) 0.0616(18) Uani 1 d .
H14A H 0.2810 0.5756 0.1612 0.074 Uiso 1 calc R
H14B H 0.2257 0.5250 0.2008 0.074 Uiso 1 calc R
C15 C 0.1576(4) 0.6049(4) 0.1415(4) 0.0692(19) Uani 1 d .
H15A H 0.1650 0.6557 0.1380 0.083 Uiso 1 calc R
H15B H 0.1109 0.5969 0.1671 0.083 Uiso 1 calc R
C16 C 0.1349(6) 0.5752(5) 0.0620(4) 0.100(3) Uani 1 d .
H16A H 0.1732 0.5932 0.0318 0.151 Uiso 1 calc GR
H16B H 0.0781 0.5888 0.0388 0.151 Uiso 1 calc GR
H16C H 0.1387 0.5245 0.0644 0.151 Uiso 1 calc GR
C17 C 0.2862(3) 0.2700(3) 0.5826(3) 0.0439(13) Uani 1 d .
H17 H 0.2370 0.2509 0.5939 0.053 Uiso 1 calc R
C18 C 0.2836(3) 0.3286(3) 0.5399(3) 0.0378(12) Uani 1 d .
H18 H 0.2309 0.3480 0.5192 0.045 Uiso 1 calc R
C19 C 0.3527(3) 0.3613(2) 0.5250(3) 0.0333(11) Uani 1 d .
C20 C 0.4303(3) 0.3327(2) 0.5551(3) 0.0354(12) Uani 1 d .
H20 H 0.4791 0.3547 0.5467 0.042 Uiso 1 calc R
C21 C 0.4361(3) 0.2717(3) 0.5976(3) 0.0363(12) Uani 1 d .
C22 C 0.3621(3) 0.2391(2) 0.6090(3) 0.0392(12) Uani 1 d .
C23 C 0.4695(3) 0.1730(3) 0.6674(3) 0.0396(12) Uani 1 d .
C24 C 0.5045(3) 0.2295(2) 0.6356(3) 0.0364(12) Uani 1 d .
C25 C 0.5895(3) 0.2357(3) 0.6466(3) 0.0361(12) Uani 1 d .
H25 H 0.6131 0.2744 0.6263 0.043 Uiso 1 calc R
C26 C 0.6406(3) 0.1856(3) 0.6872(3) 0.0380(12) Uani 1 d .
C27 C 0.6038(3) 0.1295(3) 0.7157(3) 0.0468(14) Uani 1 d .
H27 H 0.6388 0.0946 0.7423 0.056 Uiso 1 calc R
C28 C 0.5195(4) 0.1219(3) 0.7075(3) 0.0486(14) Uani 1 d .
H28 H 0.4964 0.0832 0.7284 0.058 Uiso 1 calc R
C29 C 0.3268(4) 0.1346(3) 0.6822(3) 0.0527(15) Uani 1 d .
H29A H 0.3441 0.0856 0.6791 0.063 Uiso 1 calc R
H29B H 0.2707 0.1395 0.6502 0.063 Uiso 1 calc R
C30 C 0.3227(4) 0.1506(4) 0.7621(4) 0.071(2) Uani 1 d .
H30A H 0.3785 0.1443 0.7943 0.085 Uiso 1 calc R
H30B H 0.2850 0.1170 0.7791 0.085 Uiso 1 calc R
C31 C 0.2924(4) 0.2244(4) 0.7735(3) 0.0654(18) Uani 1 d .
H31A H 0.2366 0.2307 0.7413 0.078 Uiso 1 calc R
H31B H 0.3301 0.2581 0.7565 0.078 Uiso 1 calc R
C32 C 0.2880(5) 0.2410(4) 0.8565(4) 0.080(2) Uani 1 d .
H32A H 0.2785 0.2908 0.8616 0.121 Uiso 1 calc GR
H32B H 0.3404 0.2278 0.8899 0.121 Uiso 1 calc GR
H32C H 0.2424 0.2148 0.8704 0.121 Uiso 1 calc GR
C33 C 0.8636(4) 0.1878(3) 0.7950(3) 0.0429(13) Uani 1 d .
H33 H 0.8949 0.1718 0.8419 0.052 Uiso 1 calc R
C34 C 0.7810(3) 0.1749(2) 0.7748(3) 0.0389(12) Uani 1 d .
H34 H 0.7545 0.1510 0.8091 0.047 Uiso 1 calc R
C35 C 0.7326(3) 0.1960(2) 0.7033(3) 0.0393(13) Uani 1 d .
C36 C 0.7718(3) 0.2318(2) 0.6545(3) 0.0363(12) Uani 1 d .
H36 H 0.7412 0.2463 0.6067 0.044 Uiso 1 calc R
C37 C 0.8558(3) 0.2467(2) 0.6753(3) 0.0339(11) Uani 1 d .
C38 C 0.9015(3) 0.2254(2) 0.7453(3) 0.0354(11) Uani 1 d .
C39 C 0.9906(3) 0.2831(2) 0.6910(3) 0.0368(12) Uani 1 d .
C40 C 0.9123(3) 0.2854(3) 0.6402(3) 0.0341(12) Uani 1 d .
C41 C 0.9043(3) 0.3222(2) 0.5726(3) 0.0320(11) Uani 1 d .
H41 H 0.8524 0.3227 0.5381 0.038 Uiso 1 calc R
C42 C 0.9713(3) 0.3580(2) 0.5551(2) 0.0286(10) Uani 1 d .
C43 C 1.0488(3) 0.3537(2) 0.6057(3) 0.0349(11) Uani 1 d .
H43 H 1.0952 0.3769 0.5936 0.042 Uiso 1 calc R
C44 C 1.0590(3) 0.3168(2) 0.6724(3) 0.0354(12) Uani 1 d .
H44 H 1.1118 0.3142 0.7053 0.042 Uiso 1 calc R
C45 C 1.0476(4) 0.2391(3) 0.8227(3) 0.0487(14) Uani 1 d .
H45A H 1.1022 0.2504 0.8111 0.058 Uiso 1 calc R
H45B H 1.0493 0.1904 0.8402 0.058 Uiso 1 calc R
C46 C 1.0306(4) 0.2878(3) 0.8861(3) 0.0525(15) Uani 1 d .
H46A H 1.0236 0.3358 0.8664 0.063 Uiso 1 calc R
H46B H 0.9780 0.2737 0.9000 0.063 Uiso 1 calc R
C47 C 1.0975(5) 0.2870(4) 0.9547(4) 0.075(2) Uani 1 d .
H47A H 1.1497 0.3026 0.9412 0.090 Uiso 1 calc R
H47B H 1.1057 0.2388 0.9736 0.090 Uiso 1 calc R
C48 C 1.0797(6) 0.3321(4) 1.0164(4) 0.092(3) Uani 1 d .
H48A H 1.0717 0.3801 0.9984 0.138 Uiso 1 calc GR
H48B H 1.1263 0.3301 1.0598 0.138 Uiso 1 calc GR
H48C H 1.0292 0.3159 1.0317 0.138 Uiso 1 calc GR
C49 C 1.0201(3) 0.4496(2) 0.3830(3) 0.0331(11) Uani 1 d .
H49 H 1.0663 0.4565 0.3600 0.040 Uiso 1 calc R
C50 C 1.0266(3) 0.4127(2) 0.4493(3) 0.0319(11) Uani 1 d .
H50 H 1.0793 0.3940 0.4717 0.038 Uiso 1 calc R
C51 C 0.9612(3) 0.4010(2) 0.4856(2) 0.0309(11) Uani 1 d .
C52 C 0.8845(3) 0.4310(2) 0.4554(2) 0.0266(10) Uani 1 d .
H52 H 0.8395 0.4261 0.4803 0.032 Uiso 1 calc R
C53 C 0.8748(3) 0.4688(2) 0.3874(3) 0.0305(11) Uani 1 d .
C54 C 0.9430(3) 0.4758(2) 0.3523(3) 0.0334(11) Uani 1 d .
C55 C 0.8320(3) 0.5273(2) 0.2767(3) 0.0335(11) Uani 1 d .
C56 C 0.8043(3) 0.5029(2) 0.3395(2) 0.0296(11) Uani 1 d .
C57 C 0.7226(3) 0.5142(2) 0.3462(3) 0.0289(10) Uani 1 d .
H57 H 0.7048 0.4990 0.3902 0.035 Uiso 1 calc R
C58 C 0.6675(3) 0.5471(2) 0.2900(3) 0.0304(11) Uani 1 d .
C59 C 0.6986(3) 0.5706(3) 0.2265(3) 0.0399(12) Uani 1 d .
H59 H 0.6615 0.5933 0.1868 0.048 Uiso 1 calc R
C60 C 0.7789(3) 0.5622(3) 0.2199(3) 0.0381(12) Uani 1 d .
H60 H 0.7978 0.5799 0.1774 0.046 Uiso 1 calc R
C61 C 0.9671(3) 0.5338(3) 0.2312(3) 0.0407(13) Uani 1 d .
H61A H 1.0259 0.5341 0.2580 0.049 Uiso 1 calc R
H61B H 0.9518 0.5820 0.2151 0.049 Uiso 1 calc R
C62 C 0.9586(4) 0.4880(3) 0.1610(3) 0.0486(14) Uani 1 d .
H62A H 0.8993 0.4859 0.1359 0.058 Uiso 1 calc R
H62B H 0.9889 0.5102 0.1255 0.058 Uiso 1 calc R
C63 C 0.9902(5) 0.4151(4) 0.1761(4) 0.071(2) Uani 1 d .
H63A H 0.9698 0.3865 0.1307 0.085 Uiso 1 calc R
H63B H 0.9674 0.3954 0.2180 0.085 Uiso 1 calc R
C64 C 1.0842(5) 0.4108(4) 0.1962(4) 0.079(2) Uani 1 d .
H64A H 1.1073 0.4325 0.1561 0.118 Uiso 1 calc GR
H64B H 1.1012 0.3621 0.2015 0.118 Uiso 1 calc GR
H64C H 1.1046 0.4352 0.2439 0.118 Uiso 1 calc GR
Cl1 Cl 0.52740(16) 0.26347(19) 0.4004(2) 0.1696(17) Uani 1 d .
Cl2 Cl 0.64961(12) 0.35870(8) 0.47561(12) 0.0766(5) Uani 1 d .
Cl3 Cl 0.69973(15) 0.22726(12) 0.42632(12) 0.0982(7) Uani 1 d .
C65 C 0.6217(6) 0.2867(5) 0.4115(8) 0.139(5) Uani 1 d .
H65 H 0.6249 0.3071 0.3614 0.167 Uiso 1 calc R
Cl4 Cl 0.5832(3) 0.0315(2) 0.4304(2) 0.1880(17) Uani 1 d .
Cl5 Cl 0.6761(6) -0.0750(2) 0.51217(18) 0.355(6) Uani 1 d .
Cl6 Cl 0.7058(3) 0.06308(18) 0.56503(18) 0.1541(13) Uani 1 d .
C66 C 0.6328(9) 0.0036(8) 0.5191(7) 0.157(5) Uani 1 d .
H66 H 0.5897 -0.0020 0.5503 0.188 Uiso 1 calc R

loop_
_atom_site_aniso_label
_atom_site_aniso_U_11
_atom_site_aniso_U_22
_atom_site_aniso_U_33
_atom_site_aniso_U_23
_atom_site_aniso_U_13
_atom_site_aniso_U_12
N1 0.032(2) 0.029(2) 0.046(2) 0.0130(19) 0.0091(19) 0.0067(18)
N2 0.027(2) 0.049(3) 0.065(3) 0.023(2) 0.008(2) -0.006(2)
N3 0.033(2) 0.043(2) 0.032(2) 0.0068(19) -0.0001(18) 0.002(2)
N4 0.040(3) 0.033(2) 0.035(2) 0.0062(18) 0.0119(19) 0.001(2)
C1 0.040(3) 0.032(3) 0.040(3) 0.009(2) 0.003(2) 0.008(2)
C2 0.041(3) 0.026(2) 0.052(3) 0.008(2) 0.010(3) -0.002(2)
C3 0.034(3) 0.027(2) 0.038(3) -0.002(2) 0.004(2) -0.001(2)
C4 0.030(3) 0.023(2) 0.037(3) -0.001(2) 0.003(2) 0.003(2)
C5 0.028(3) 0.029(2) 0.035(3) -0.005(2) 0.001(2) -0.002(2)
C6 0.026(3) 0.030(2) 0.047(3) -0.006(2) 0.008(2) 0.004(2)
C7 0.033(3) 0.031(3) 0.042(3) -0.007(2) 0.004(2) 0.003(2)
C8 0.027(3) 0.017(2) 0.043(3) -0.011(2) 0.000(2) -0.001(2)
C9 0.022(3) 0.030(2) 0.033(2) -0.003(2) 0.004(2) -0.003(2)
C10 0.027(3) 0.028(2) 0.030(2) -0.003(2) 0.004(2) -0.002(2)
C11 0.032(3) 0.036(3) 0.037(3) -0.003(2) 0.008(2) -0.004(2)
C12 0.029(3) 0.034(3) 0.051(3) -0.002(2) 0.010(2) 0.005(2)
C13 0.035(3) 0.034(3) 0.069(4) 0.008(3) -0.001(3) 0.010(2)
C14 0.040(4) 0.055(4) 0.085(4) 0.016(3) 0.002(3) -0.005(3)
C15 0.043(4) 0.072(4) 0.093(5) 0.026(4) 0.013(4) 0.004(3)
C16 0.078(6) 0.143(8) 0.075(5) -0.013(5) 0.002(4) 0.001(6)
C17 0.028(3) 0.051(3) 0.054(3) -0.001(3) 0.011(3) -0.009(3)
C18 0.025(3) 0.038(3) 0.047(3) 0.009(2) 0.002(2) 0.003(2)
C19 0.027(3) 0.033(3) 0.038(2) -0.003(2) 0.002(2) 0.000(2)
C20 0.024(3) 0.035(3) 0.048(3) 0.006(2) 0.008(2) -0.001(2)
C21 0.033(3) 0.034(3) 0.043(3) 0.004(2) 0.013(2) -0.003(2)
C22 0.038(3) 0.032(3) 0.047(3) 0.005(2) 0.007(2) -0.007(2)
C23 0.030(3) 0.037(3) 0.054(3) 0.008(2) 0.014(2) -0.002(2)
C24 0.037(3) 0.034(3) 0.040(3) 0.011(2) 0.013(2) 0.001(2)
C25 0.023(3) 0.033(3) 0.054(3) 0.016(2) 0.012(2) -0.001(2)
C26 0.033(3) 0.037(3) 0.044(3) 0.012(2) 0.007(2) 0.002(2)
C27 0.033(3) 0.045(3) 0.062(3) 0.022(3) 0.008(3) 0.006(3)
C28 0.039(3) 0.037(3) 0.071(4) 0.022(3) 0.015(3) 0.001(3)
C29 0.033(3) 0.048(3) 0.077(4) 0.010(3) 0.013(3) -0.011(3)
C30 0.048(4) 0.083(5) 0.083(5) 0.042(4) 0.020(4) -0.006(4)
C31 0.053(4) 0.079(5) 0.068(4) 0.015(4) 0.020(3) 0.016(4)
C32 0.070(5) 0.103(6) 0.073(4) 0.033(4) 0.026(4) 0.021(5)
C33 0.038(3) 0.038(3) 0.051(3) 0.012(2) 0.007(3) 0.008(3)
C34 0.040(3) 0.026(2) 0.054(3) 0.013(2) 0.017(3) 0.003(2)
C35 0.030(3) 0.026(2) 0.061(3) 0.010(2) 0.007(3) 0.009(2)
C36 0.031(3) 0.035(3) 0.046(3) 0.011(2) 0.015(2) 0.005(2)
C37 0.034(3) 0.028(2) 0.040(3) 0.010(2) 0.008(2) 0.000(2)
C38 0.029(3) 0.027(2) 0.050(3) 0.004(2) 0.007(2) 0.001(2)
C39 0.032(3) 0.031(3) 0.045(3) -0.003(2) 0.003(2) 0.008(2)
C40 0.028(3) 0.029(3) 0.044(3) 0.001(2) 0.006(2) 0.004(2)
C41 0.026(3) 0.031(3) 0.039(3) 0.005(2) 0.006(2) 0.002(2)
C42 0.031(3) 0.023(2) 0.032(2) 0.001(2) 0.007(2) 0.003(2)
C43 0.022(3) 0.040(3) 0.044(3) -0.002(2) 0.011(2) 0.002(2)
C44 0.025(3) 0.040(3) 0.040(3) -0.006(2) 0.004(2) 0.007(2)
C45 0.043(3) 0.045(3) 0.054(3) 0.019(3) 0.001(3) -0.003(3)
C46 0.054(4) 0.042(3) 0.056(3) 0.000(3) -0.004(3) 0.006(3)
C47 0.080(5) 0.078(5) 0.064(4) -0.008(4) 0.009(4) 0.019(4)
C48 0.102(7) 0.083(5) 0.083(5) -0.035(4) 0.000(5) 0.031(5)
C49 0.027(3) 0.032(2) 0.041(3) -0.007(2) 0.010(2) -0.001(2)
C50 0.018(3) 0.036(3) 0.043(3) -0.004(2) 0.009(2) 0.000(2)
C51 0.032(3) 0.031(2) 0.029(2) -0.007(2) 0.005(2) -0.005(2)
C52 0.021(2) 0.027(2) 0.032(2) -0.002(2) 0.0065(19) -0.0057(19)
C53 0.022(3) 0.032(2) 0.038(3) -0.005(2) 0.007(2) -0.005(2)
C54 0.032(3) 0.028(2) 0.040(3) 0.000(2) 0.009(2) -0.010(2)
C55 0.033(3) 0.030(2) 0.041(3) -0.006(2) 0.016(2) -0.002(2)
C56 0.033(3) 0.025(2) 0.031(2) 0.001(2) 0.005(2) -0.006(2)
C57 0.030(3) 0.023(2) 0.036(2) 0.001(2) 0.011(2) -0.003(2)
C58 0.035(3) 0.021(2) 0.036(3) 0.010(2) 0.008(2) -0.001(2)
C59 0.041(3) 0.041(3) 0.036(3) 0.003(2) 0.003(2) 0.001(2)
C60 0.036(3) 0.046(3) 0.033(3) 0.009(2) 0.010(2) -0.005(2)
C61 0.036(3) 0.045(3) 0.045(3) 0.010(2) 0.017(2) -0.008(2)
C62 0.044(3) 0.055(4) 0.051(3) 0.011(3) 0.017(3) 0.003(3)
C63 0.090(6) 0.066(4) 0.066(4) -0.011(3) 0.038(4) -0.015(4)
C64 0.077(6) 0.080(5) 0.085(5) 0.004(4) 0.030(4) 0.022(4)
Cl1 0.0667(15) 0.179(3) 0.253(4) -0.139(3) 0.010(2) -0.0032(18)
Cl2 0.0582(11) 0.0476(9) 0.1185(14) -0.0038(9) 0.0052(10) -0.0017(8)
Cl3 0.0893(15) 0.0931(14) 0.1057(14) -0.0263(12) 0.0046(12) 0.0347(13)
C65 0.090(7) 0.073(5) 0.249(13) -0.093(7) 0.024(8) -0.011(5)
Cl4 0.160(3) 0.239(4) 0.163(3) 0.068(3) 0.029(3) -0.025(3)
Cl5 0.776(17) 0.160(3) 0.0831(19) -0.026(2) -0.018(4) 0.083(6)
Cl6 0.180(3) 0.152(3) 0.136(2) 0.010(2) 0.048(2) 0.002(3)
C66 0.134(11) 0.203(14) 0.126(9) 0.039(9) 0.010(8) -0.011(11)

loop_
_atom_type_symbol
_atom_type_description
_atom_type_scat_dispersion_real
_atom_type_scat_dispersion_imag
_atom_type_scat_source
C C 0.0033 0.0016 'International Tables Vol C Tables 4.2.6.8 and 6.1.1.4'
H H 0.0000 0.0000 'International Tables Vol C Tables 4.2.6.8 and 6.1.1.4'
Cl Cl 0.1484 0.1585 'International Tables Vol C Tables 4.2.6.8 and 6.1.1.4'
N N 0.0061 0.0033 'International Tables Vol C Tables 4.2.6.8 and 6.1.1.4'

loop_
_geom_angle_atom_site_label_1
_geom_angle_atom_site_label_2
_geom_angle_atom_site_label_3
_geom_angle
C6 N1 C13 124.4(4)
C7 N1 C6 108.5(4)
C7 N1 C13 124.7(4)
C22 N2 C29 125.5(5)
C23 N2 C22 108.4(4)
C23 N2 C29 125.8(4)
C38 N3 C45 125.9(4)
C39 N3 C38 108.4(4)
C39 N3 C45 125.4(4)
C54 N4 C61 126.8(4)
C55 N4 C54 107.7(4)
C55 N4 C61 125.2(4)
C2 C1 H1 120.6
C2 C1 C6 118.8(5)
C6 C1 H1 120.6
C1 C2 H2 118.3
C1 C2 C3 123.4(5)
C3 C2 H2 118.3
C2 C3 C58 122.5(4)
C4 C3 C2 117.2(5)
C4 C3 C58 120.3(4)
C3 C4 H4 119.7
C3 C4 C5 120.6(4)
C5 C4 H4 119.7
C4 C5 C8 133.6(4)
C6 C5 C4 119.5(5)
C6 C5 C8 106.9(4)
N1 C6 C1 129.8(4)
C5 C6 N1 109.5(4)
C5 C6 C1 120.5(5)
N1 C7 C8 108.5(4)
N1 C7 C12 130.6(5)
C12 C7 C8 120.8(4)
C7 C8 C5 106.4(4)
C9 C8 C5 134.9(4)
C9 C8 C7 118.6(5)
C8 C9 H9 119.4
C10 C9 C8 121.1(4)
C10 C9 H9 119.4
C9 C10 C11 118.1(4)
C9 C10 C19 121.1(4)
C11 C10 C19 120.7(4)
C10 C11 H11 118.3
C12 C11 C10 123.5(5)
C12 C11 H11 118.3
C7 C12 H12 121.1
C11 C12 C7 117.8(5)
C11 C12 H12 121.1
N1 C13 H13A 109.6
N1 C13 H13B 109.6
N1 C13 C14 110.1(4)
H13A C13 H13B 108.1
C14 C13 H13A 109.6
C14 C13 H13B 109.6
C13 C14 H14A 109.5
C13 C14 H14B 109.5
H14A C14 H14B 108.1
C15 C14 C13 110.7(6)
C15 C14 H14A 109.5
C15 C14 H14B 109.5
C14 C15 H15A 108.7
C14 C15 H15B 108.7
C14 C15 C16 114.2(7)
H15A C15 H15B 107.6
C16 C15 H15A 108.7
C16 C15 H15B 108.7
C15 C16 H16A 109.5
C15 C16 H16B 109.5
C15 C16 H16C 109.5
H16A C16 H16B 109.5
H16A C16 H16C 109.5
H16B C16 H16C 109.5
C18 C17 H17 120.9
C18 C17 C22 118.2(5)
C22 C17 H17 120.9
C17 C18 H18 118.0
C17 C18 C19 124.1(5)
C19 C18 H18 118.0
C18 C19 C10 121.8(4)
C18 C19 C20 118.1(4)
C20 C19 C10 119.9(5)
C19 C20 H20 120.0
C19 C20 C21 120.0(5)
C21 C20 H20 120.0
C20 C21 C22 119.2(5)
C20 C21 C24 133.9(5)
C22 C21 C24 106.9(4)
N2 C22 C21 108.4(4)
C17 C22 N2 131.3(5)
C17 C22 C21 120.2(4)
N2 C23 C24 109.8(4)
N2 C23 C28 129.3(5)
C28 C23 C24 120.9(5)
C23 C24 C21 106.5(4)
C25 C24 C21 133.7(4)
C25 C24 C23 119.7(5)
C24 C25 H25 119.8
C24 C25 C26 120.3(4)
C26 C25 H25 119.8
C25 C26 C27 118.3(5)
C25 C26 C35 119.4(4)
C27 C26 C35 122.2(4)
C26 C27 H27 118.2
C28 C27 C26 123.5(5)
C28 C27 H27 118.2
C23 C28 H28 121.4
C27 C28 C23 117.2(5)
C27 C28 H28 121.4
N2 C29 H29A 108.8
N2 C29 H29B 108.8
N2 C29 C30 113.7(5)
H29A C29 H29B 107.7
C30 C29 H29A 108.8
C30 C29 H29B 108.8
C29 C30 H30A 108.8
C29 C30 H30B 108.8
C29 C30 C31 113.7(5)
H30A C30 H30B 107.7
C31 C30 H30A 108.8
C31 C30 H30B 108.8
C30 C31 H31A 108.8
C30 C31 H31B 108.8
C30 C31 C32 113.6(5)
H31A C31 H31B 107.7
C32 C31 H31A 108.8
C32 C31 H31B 108.8
C31 C32 H32A 109.5
C31 C32 H32B 109.5
C31 C32 H32C 109.5
H32A C32 H32B 109.5
H32A C32 H32C 109.5
H32B C32 H32C 109.5
C34 C33 H33 120.8
C34 C33 C38 118.5(5)
C38 C33 H33 120.8
C33 C34 H34 118.9
C33 C34 C35 122.2(5)
C35 C34 H34 118.9
C34 C35 C26 119.5(5)
C36 C35 C26 122.0(4)
C36 C35 C34 118.2(5)
C35 C36 H36 120.0
C35 C36 C37 120.1(4)
C37 C36 H36 120.0
C36 C37 C38 120.5(4)
C36 C37 C40 133.4(4)
C38 C37 C40 106.0(4)
N3 C38 C33 129.3(5)
N3 C38 C37 110.2(4)
C37 C38 C33 120.5(5)
N3 C39 C40 109.0(5)
N3 C39 C44 131.1(5)
C44 C39 C40 119.9(4)
C39 C40 C37 106.4(4)
C41 C40 C37 134.2(5)
C41 C40 C39 119.4(5)
C40 C41 H41 119.5
C42 C41 C40 121.0(4)
C42 C41 H41 119.5
C41 C42 C43 118.4(4)
C41 C42 C51 120.8(4)
C43 C42 C51 120.8(4)
C42 C43 H43 119.0
C44 C43 C42 121.9(5)
C44 C43 H43 119.0
C39 C44 H44 120.4
C43 C44 C39 119.3(5)
C43 C44 H44 120.4
N3 C45 H45A 109.5
N3 C45 H45B 109.5
N3 C45 C46 110.7(5)
H45A C45 H45B 108.1
C46 C45 H45A 109.5
C46 C45 H45B 109.5
C45 C46 H46A 108.9
C45 C46 H46B 108.9
H46A C46 H46B 107.7
C47 C46 C45 113.4(5)
C47 C46 H46A 108.9
C47 C46 H46B 108.9
C46 C47 H47A 108.9
C46 C47 H47B 108.9
C46 C47 C48 113.3(6)
H47A C47 H47B 107.7
C48 C47 H47A 108.9
C48 C47 H47B 108.9
C47 C48 H48A 109.5
C47 C48 H48B 109.5
C47 C48 H48C 109.5
H48A C48 H48B 109.5
H48A C48 H48C 109.5
H48B C48 H48C 109.5
C50 C49 H49 121.9
C54 C49 H49 121.9
C54 C49 C50 116.3(5)
C49 C50 H50 117.8
C49 C50 C51 124.4(5)
C51 C50 H50 117.8
C50 C51 C42 121.7(4)
C50 C51 C52 118.4(4)
C52 C51 C42 119.9(4)
C51 C52 H52 120.4
C51 C52 C53 119.2(4)
C53 C52 H52 120.4
C52 C53 C56 133.4(4)
C54 C53 C52 119.0(4)
C54 C53 C56 107.5(4)
C49 C54 N4 129.2(5)
C49 C54 C53 122.6(4)
C53 C54 N4 108.1(4)
C56 C55 N4 110.2(4)
C60 C55 N4 129.3(5)
C60 C55 C56 120.6(5)
C55 C56 C53 106.4(4)
C55 C56 C57 120.3(4)
C57 C56 C53 133.3(4)
C56 C57 H57 119.6
C58 C57 C56 120.7(4)
C58 C57 H57 119.6
C57 C58 C3 122.8(4)
C57 C58 C59 116.9(5)
C59 C58 C3 120.3(4)
C58 C59 H59 118.3
C60 C59 C58 123.4(5)
C60 C59 H59 118.3
C55 C60 H60 121.0
C59 C60 C55 118.0(5)
C59 C60 H60 121.0
N4 C61 H61A 108.9
N4 C61 H61B 108.9
N4 C61 C62 113.5(4)
H61A C61 H61B 107.7
C62 C61 H61A 108.9
C62 C61 H61B 108.9
C61 C62 H62A 108.6
C61 C62 H62B 108.6
H62A C62 H62B 107.5
C63 C62 C61 114.8(5)
C63 C62 H62A 108.6
C63 C62 H62B 108.6
C62 C63 H63A 109.0
C62 C63 H63B 109.0
C62 C63 C64 113.1(6)
H63A C63 H63B 107.8
C64 C63 H63A 109.0
C64 C63 H63B 109.0
C63 C64 H64A 109.5
C63 C64 H64B 109.5
C63 C64 H64C 109.5
H64A C64 H64B 109.5
H64A C64 H64C 109.5
H64B C64 H64C 109.5
Cl1 C65 Cl2 114.2(6)
Cl1 C65 Cl3 121.2(6)
Cl1 C65 H65 103.2
Cl2 C65 H65 103.2
Cl3 C65 Cl2 109.4(6)
Cl3 C65 H65 103.2
Cl4 C66 Cl6 112.7(8)
Cl4 C66 H66 107.7
Cl5 C66 Cl4 109.6(8)
Cl5 C66 Cl6 111.4(8)
Cl5 C66 H66 107.7
Cl6 C66 H66 107.7

loop_
_geom_bond_atom_site_label_1
_geom_bond_atom_site_label_2
_geom_bond_distance
N1 C6 1.393(7)
N1 C7 1.388(6)
N1 C13 1.478(6)
N2 C22 1.402(6)
N2 C23 1.384(7)
N2 C29 1.460(7)
N3 C38 1.378(7)
N3 C39 1.367(6)
N3 C45 1.473(6)
N4 C54 1.416(6)
N4 C55 1.401(7)
N4 C61 1.451(6)
C1 H1 0.9500
C1 C2 1.346(8)
C1 C6 1.395(7)
C2 H2 0.9500
C2 C3 1.415(7)
C3 C4 1.386(7)
C3 C58 1.484(7)
C4 H4 0.9500
C4 C5 1.405(7)
C5 C6 1.392(7)
C5 C8 1.449(7)
C7 C8 1.423(7)
C7 C12 1.414(7)
C8 C9 1.401(7)
C9 H9 0.9500
C9 C10 1.386(7)
C10 C11 1.413(7)
C10 C19 1.505(7)
C11 H11 0.9500
C11 C12 1.361(7)
C12 H12 0.9500
C13 H13A 0.9900
C13 H13B 0.9900
C13 C14 1.532(9)
C14 H14A 0.9900
C14 H14B 0.9900
C14 C15 1.518(9)
C15 H15A 0.9900
C15 H15B 0.9900
C15 C16 1.521(10)
C16 H16A 0.9800
C16 H16B 0.9800
C16 H16C 0.9800
C17 H17 0.9500
C17 C18 1.364(7)
C17 C22 1.380(7)
C18 H18 0.9500
C18 C19 1.377(7)
C19 C20 1.397(7)
C20 H20 0.9500
C20 C21 1.398(7)
C21 C22 1.424(7)
C21 C24 1.445(7)
C23 C24 1.411(7)
C23 C28 1.389(7)
C24 C25 1.379(7)
C25 H25 0.9500
C25 C26 1.389(7)
C26 C27 1.390(7)
C26 C35 1.497(8)
C27 H27 0.9500
C27 C28 1.376(8)
C28 H28 0.9500
C29 H29A 0.9900
C29 H29B 0.9900
C29 C30 1.496(9)
C30 H30A 0.9900
C30 H30B 0.9900
C30 C31 1.537(10)
C31 H31A 0.9900
C31 H31B 0.9900
C31 C32 1.553(9)
C32 H32A 0.9800
C32 H32B 0.9800
C32 H32C 0.9800
C33 H33 0.9500
C33 C34 1.359(8)
C33 C38 1.400(7)
C34 H34 0.9500
C34 C35 1.432(7)
C35 C36 1.383(7)
C36 H36 0.9500
C36 C37 1.389(7)
C37 C38 1.396(7)
C37 C40 1.438(7)
C39 C40 1.424(7)
C39 C44 1.400(7)
C40 C41 1.397(7)
C41 H41 0.9500
C41 C42 1.395(7)
C42 C43 1.413(7)
C42 C51 1.487(6)
C43 H43 0.9500
C43 C44 1.382(7)
C44 H44 0.9500
C45 H45A 0.9900
C45 H45B 0.9900
C45 C46 1.553(8)
C46 H46A 0.9900
C46 H46B 0.9900
C46 C47 1.482(9)
C47 H47A 0.9900
C47 H47B 0.9900
C47 C48 1.492(9)
C48 H48A 0.9800
C48 H48B 0.9800
C48 H48C 0.9800
C49 H49 0.9500
C49 C50 1.381(7)
C49 C54 1.374(7)
C50 H50 0.9500
C50 C51 1.392(7)
C51 C52 1.395(7)
C52 H52 0.9500
C52 C53 1.410(7)
C53 C54 1.409(7)
C53 C56 1.457(7)
C55 C56 1.392(7)
C55 C60 1.382(7)
C56 C57 1.394(7)
C57 H57 0.9500
C57 C58 1.372(6)
C58 C59 1.425(7)
C59 H59 0.9500
C59 C60 1.364(8)
C60 H60 0.9500
C61 H61A 0.9900
C61 H61B 0.9900
C61 C62 1.530(8)
C62 H62A 0.9900
C62 H62B 0.9900
C62 C63 1.504(9)
C63 H63A 0.9900
C63 H63B 0.9900
C63 C64 1.518(11)
C64 H64A 0.9800
C64 H64B 0.9800
C64 H64C 0.9800
Cl1 C65 1.591(10)
Cl2 C65 1.807(8)
Cl3 C65 1.702(10)
C65 H65 1.0000
Cl4 C66 1.732(12)
Cl5 C66 1.691(16)
Cl6 C66 1.744(14)
C66 H66 1.0000

loop_
_geom_torsion_atom_site_label_1
_geom_torsion_atom_site_label_2
_geom_torsion_atom_site_label_3
_geom_torsion_atom_site_label_4
_geom_torsion
N1 C7 C8 C5 -0.5(5)
N1 C7 C8 C9 -179.5(4)
N1 C7 C12 C11 179.7(5)
N1 C13 C14 C15 174.6(5)
N2 C23 C24 C21 -0.9(6)
N2 C23 C24 C25 177.4(5)
N2 C23 C28 C27 -178.7(6)
N2 C29 C30 C31 61.3(7)
N3 C39 C40 C37 -1.2(5)
N3 C39 C40 C41 177.8(4)
N3 C39 C44 C43 -176.3(5)
N3 C45 C46 C47 -175.1(5)
N4 C55 C56 C53 -0.9(5)
N4 C55 C56 C57 178.7(4)
N4 C55 C60 C59 179.3(5)
N4 C61 C62 C63 -66.0(7)
C1 C2 C3 C4 -0.1(7)
C1 C2 C3 C58 180.0(5)
C2 C1 C6 N1 177.4(5)
C2 C1 C6 C5 1.4(7)
C2 C3 C4 C5 -0.4(6)
C2 C3 C58 C57 160.6(4)
C2 C3 C58 C59 -19.9(7)
C3 C4 C5 C6 1.3(7)
C3 C4 C5 C8 -179.2(4)
C3 C58 C59 C60 -179.8(5)
C4 C3 C58 C57 -19.3(7)
C4 C3 C58 C59 160.1(4)
C4 C5 C6 N1 -178.5(4)
C4 C5 C6 C1 -1.8(7)
C4 C5 C8 C7 179.7(5)
C4 C5 C8 C9 -1.7(9)
C5 C8 C9 C10 -177.6(5)
C6 N1 C7 C8 1.7(5)
C6 N1 C7 C12 -179.0(5)
C6 N1 C13 C14 69.6(6)
C6 C1 C2 C3 -0.4(8)
C6 C5 C8 C7 -0.8(5)
C6 C5 C8 C9 177.9(5)
C7 N1 C6 C1 -178.6(5)
C7 N1 C6 C5 -2.2(5)
C7 N1 C13 C14 -90.9(6)
C7 C8 C9 C10 0.9(6)
C8 C5 C6 N1 1.8(5)
C8 C5 C6 C1 178.6(4)
C8 C7 C12 C11 -1.0(7)
C8 C9 C10 C11 -3.0(6)
C8 C9 C10 C19 175.2(4)
C9 C10 C11 C12 3.2(7)
C9 C10 C19 C18 -162.4(4)
C9 C10 C19 C20 12.0(7)
C10 C11 C12 C7 -1.2(7)
C10 C19 C20 C21 -173.2(4)
C11 C10 C19 C18 15.7(7)
C11 C10 C19 C20 -169.9(4)
C12 C7 C8 C5 -179.9(4)
C12 C7 C8 C9 1.1(7)
C13 N1 C6 C1 18.3(8)
C13 N1 C6 C5 -165.4(4)
C13 N1 C7 C8 164.8(4)
C13 N1 C7 C12 -15.9(8)
C13 C14 C15 C16 171.0(6)
C17 C18 C19 C10 174.7(5)
C17 C18 C19 C20 0.3(8)
C18 C17 C22 N2 -178.5(5)
C18 C17 C22 C21 5.8(7)
C18 C19 C20 C21 1.4(7)
C19 C10 C11 C12 -175.0(4)
C19 C20 C21 C22 0.6(7)
C19 C20 C21 C24 179.9(5)
C20 C21 C22 N2 179.2(4)
C20 C21 C22 C17 -4.3(7)
C20 C21 C24 C23 -178.6(5)
C20 C21 C24 C25 3.4(10)
C21 C24 C25 C26 179.4(5)
C22 N2 C23 C24 0.8(6)
C22 N2 C23 C28 -179.4(5)
C22 N2 C29 C30 -95.8(6)
C22 C17 C18 C19 -3.9(8)
C22 C21 C24 C23 0.7(5)
C22 C21 C24 C25 -177.2(6)
C23 N2 C22 C17 -176.3(5)
C23 N2 C22 C21 -0.3(6)
C23 N2 C29 C30 77.1(7)
C23 C24 C25 C26 1.6(8)
C24 C21 C22 N2 -0.3(6)
C24 C21 C22 C17 176.3(5)
C24 C23 C28 C27 1.1(8)
C24 C25 C26 C27 0.4(8)
C24 C25 C26 C35 -175.6(5)
C25 C26 C27 C28 -1.7(9)
C25 C26 C35 C34 142.2(5)
C25 C26 C35 C36 -31.0(8)
C26 C27 C28 C23 1.0(9)
C26 C35 C36 C37 173.0(5)
C27 C26 C35 C34 -33.6(8)
C27 C26 C35 C36 153.2(5)
C28 C23 C24 C21 179.2(5)
C28 C23 C24 C25 -2.4(8)
C29 N2 C22 C17 -2.4(9)
C29 N2 C22 C21 173.7(5)
C29 N2 C23 C24 -173.2(5)
C29 N2 C23 C28 6.6(10)
C29 C30 C31 C32 180.0(6)
C33 C34 C35 C26 -174.7(5)
C33 C34 C35 C36 -1.2(7)
C34 C33 C38 N3 177.7(5)
C34 C33 C38 C37 -2.4(8)
C34 C35 C36 C37 -0.2(7)
C35 C26 C27 C28 174.1(6)
C35 C36 C37 C38 0.4(8)
C35 C36 C37 C40 -175.9(5)
C36 C37 C38 N3 -179.1(5)
C36 C37 C38 C33 1.0(7)
C36 C37 C40 C39 178.5(5)
C36 C37 C40 C41 -0.3(10)
C37 C40 C41 C42 177.1(5)
C38 N3 C39 C40 0.0(5)
C38 N3 C39 C44 178.4(5)
C38 N3 C45 C46 -69.8(6)
C38 C33 C34 C35 2.5(8)
C38 C37 C40 C39 1.9(5)
C38 C37 C40 C41 -176.9(5)
C39 N3 C38 C33 -178.9(5)
C39 N3 C38 C37 1.2(6)
C39 N3 C45 C46 102.4(6)
C39 C40 C41 C42 -1.7(7)
C40 C37 C38 N3 -2.0(5)
C40 C37 C38 C33 178.1(4)
C40 C39 C44 C43 2.0(7)
C40 C41 C42 C43 2.9(7)
C40 C41 C42 C51 -175.8(4)
C41 C42 C43 C44 -1.7(7)
C41 C42 C51 C50 -152.2(4)
C41 C42 C51 C52 28.2(6)
C42 C43 C44 C39 -0.7(7)
C42 C51 C52 C53 -176.9(4)
C43 C42 C51 C50 29.2(7)
C43 C42 C51 C52 -150.5(4)
C44 C39 C40 C37 -179.9(4)
C44 C39 C40 C41 -0.8(7)
C45 N3 C38 C33 -5.6(8)
C45 N3 C38 C37 174.5(5)
C45 N3 C39 C40 -173.3(4)
C45 N3 C39 C44 5.1(8)
C45 C46 C47 C48 -178.2(6)
C49 C50 C51 C42 177.2(4)
C49 C50 C51 C52 -3.2(7)
C50 C49 C54 N4 -175.3(4)
C50 C49 C54 C53 2.9(7)
C50 C51 C52 C53 3.4(6)
C51 C42 C43 C44 176.9(4)
C51 C52 C53 C54 -0.7(6)
C51 C52 C53 C56 176.3(5)
C52 C53 C54 N4 176.0(4)
C52 C53 C54 C49 -2.6(7)
C52 C53 C56 C55 -175.7(5)
C52 C53 C56 C57 4.9(9)
C53 C56 C57 C58 -178.1(5)
C54 N4 C55 C56 -0.2(5)
C54 N4 C55 C60 179.1(5)
C54 N4 C61 C62 103.8(5)
C54 C49 C50 C51 0.0(7)
C54 C53 C56 C55 1.7(5)
C54 C53 C56 C57 -177.8(5)
C55 N4 C54 C49 179.7(5)
C55 N4 C54 C53 1.3(5)
C55 N4 C61 C62 -82.9(6)
C55 C56 C57 C58 2.4(7)
C56 C53 C54 N4 -1.8(5)
C56 C53 C54 C49 179.6(4)
C56 C55 C60 C59 -1.4(8)
C56 C57 C58 C3 177.6(4)
C56 C57 C58 C59 -1.9(7)
C57 C58 C59 C60 -0.3(7)
C58 C3 C4 C5 179.6(4)
C58 C59 C60 C55 2.0(8)
C60 C55 C56 C53 179.7(4)
C60 C55 C56 C57 -0.7(7)
C61 N4 C54 C49 -6.1(8)
C61 N4 C54 C53 175.5(4)
C61 N4 C55 C56 -174.6(4)
C61 N4 C55 C60 4.8(8)
C61 C62 C63 C64 -72.8(7)

loop_
_twin_individual_id
_twin_individual_mass_fraction_refined
_oxdiff_twin_reflns_isolated
_oxdiff_twin_reflns_overlapped
_twin_individual_twin_lattice_type
_twin_individual_twin_matrix_11
_twin_individual_twin_matrix_12
_twin_individual_twin_matrix_13
_twin_individual_twin_matrix_21
_twin_individual_twin_matrix_22
_twin_individual_twin_matrix_23
_twin_individual_twin_matrix_31
_twin_individual_twin_matrix_32
_twin_individual_twin_matrix_33
1 0.5749 4436 23622 ref 1.0000 0.0000 0.0000 0.0000 1.0000 0.0000 0.0000 0.0000 1.0000
2 0.4251 4409 23622 nmt 0.9991 -0.0002 -0.0028 -0.0020 -1.0028 -0.0015 -0.4525 -0.0050 -0.9999
